data_7157939
loop_
_publ_author_name
'Goodwin, Rosemary J.'
'Blyth, Mitchell T.'
'Fung, Alfred K. K.'
'Smith, Leesa M.'
'Norcott, Philip L.'
'Tanovic, Sara'
'Coote, Michelle L.'
'White, Nicholas G.'

_publ_section_title
;
 Simple acyclic molecules containing a single charge-assisted O-H group
 can recognize anions in acetonitrile&#x2009;:&#x2009;water mixtures.
;
_journal_issue 12
_journal_name_full 'Organic &amp; biomolecular chemistry'
_journal_page_first 2794
_journal_page_last 2803
_journal_paper_doi 10.1039/d1ob00282a
_journal_volume 19
_journal_year 2021
_chemical_compound_source synthesized
_chemical_formula_moiety '2(C10 H10 N O), O4 S'
_chemical_formula_sum 'C20 H20 N2 O6 S'
_chemical_formula_weight 416.45
_space_group_IT_number 14
_space_group_name_Hall '-P 2ybc'
_space_group_name_H-M_alt 'P 1 21/c 1'
_symmetry_cell_setting monoclinic
_symmetry_space_group_name_Hall '-P 2ybc'
_symmetry_space_group_name_H-M 'P 1 21/c 1'
_atom_sites_solution_hydrogens difmap
_atom_sites_solution_primary other
_audit_update_record
;
2020-12-16 deposited with the CCDC.	2021-03-08 downloaded from the CCDC.
;
_cell_angle_alpha 90
_cell_angle_beta 99.350(3)
_cell_angle_gamma 90
_cell_formula_units_Z 2
_cell_length_a 7.5285(3)
_cell_length_b 17.4636(5)
_cell_length_c 6.8720(2)
_cell_measurement_reflns_used 3344
_cell_measurement_temperature 150
_cell_measurement_theta_max 73.4
_cell_measurement_theta_min 5.06
_cell_volume 891.49(5)
_computing_cell_refinement 'CrysAlisPro, (Agilent, 2011)'
_computing_data_collection 'CrysAlisPro, (Agilent, 2011'
_computing_data_reduction 'CrysAlisPro, (Agilent, 2011)'
_computing_publication_material 'CRYSTALS (Betteridge et al., 2003)'
_computing_structure_refinement 'CRYSTALS (Betteridge et al., 2003)'
_computing_structure_solution 'Superflip (Palatinus & Chapuis, 2007)'
_diffrn_ambient_temperature 150
_diffrn_measured_fraction_theta_full 0.995
_diffrn_measured_fraction_theta_max 0.985
_diffrn_measurement_device Area
_diffrn_measurement_device_type 'Oxford Diffraction Supernova'
_diffrn_measurement_method \w
_diffrn_radiation_monochromator mirror
_diffrn_radiation_type 'Cu K\a'
_diffrn_radiation_wavelength 1.54184
_diffrn_reflns_av_R_equivalents 0.051
_diffrn_reflns_limit_h_max 9
_diffrn_reflns_limit_h_min -9
_diffrn_reflns_limit_k_max 21
_diffrn_reflns_limit_k_min -21
_diffrn_reflns_limit_l_max 5
_diffrn_reflns_limit_l_min -8
_diffrn_reflns_number 9169
_diffrn_reflns_theta_full 67.246
_diffrn_reflns_theta_max 73.896
_diffrn_reflns_theta_min 5.065
_diffrn_standards_number 0
_exptl_absorpt_coefficient_mu 2.008
_exptl_absorpt_correction_T_max 1.00
_exptl_absorpt_correction_T_min 0.66
_exptl_absorpt_correction_type multi-scan
_exptl_absorpt_process_details 'CrysAlisPro, (Agilent, 2011)'
_exptl_crystal_colour yellow
_exptl_crystal_density_diffrn 1.551
_exptl_crystal_density_method 'not measured'
_exptl_crystal_description plate
_exptl_crystal_F_000 436
_exptl_crystal_size_max 0.28
_exptl_crystal_size_mid 0.03
_exptl_crystal_size_min 0.01
_refine_diff_density_max 0.28
_refine_diff_density_min -0.29
_refine_ls_extinction_method None
_refine_ls_goodness_of_fit_ref 0.9467
_refine_ls_hydrogen_treatment mixed
_refine_ls_matrix_type full
_refine_ls_number_parameters 157
_refine_ls_number_reflns 1785
_refine_ls_number_restraints 1
_refine_ls_R_factor_all 0.0552
_refine_ls_R_factor_gt 0.0463
_refine_ls_shift/su_max 0.0001245
_refine_ls_shift/su_mean 0.0000197
_refine_ls_structure_factor_coef Fsqd
_refine_ls_weighting_details
;
 Method, part 1, Chebychev polynomial, (Watkin, 1994, Prince, 1982) 
 [weight] = 1.0/[A~0~*T~0~(x)+A~1~*T~1~(x) ... +A~n-1~]*T~n-1~(x)] 
 where A~i~ are the Chebychev coefficients listed below and x= Fcalc/Fmax 
 Method = Robust Weighting (Prince, 1982) 
 W = [weight] * [1-(deltaF/6*sigmaF)^2^]^2^ 
 A~i~ are: 
 0.106E+04 0.176E+04 0.111E+04 497. 127. 
;
_refine_ls_weighting_scheme calc
_refine_ls_wR_factor_all 0.1190
_refine_ls_wR_factor_gt 0.1114
_refine_ls_wR_factor_ref 0.1190
_reflns_limit_h_max 9
_reflns_limit_h_min -9
_reflns_limit_k_max 21
_reflns_limit_k_min 0
_reflns_limit_l_max 8
_reflns_limit_l_min 0
_reflns_number_gt 1508
_reflns_number_total 1787
_reflns_threshold_expression I>2.0\s(I)
_oxford_diffrn_Wilson_B_factor 1.89
_oxford_diffrn_Wilson_scale 0.05
_oxford_refine_ls_r_factor_ref 0.0552
_oxford_refine_ls_scale 5.29(15)
_oxford_reflns_number_all 1785
_oxford_reflns_threshold_expression_ref I>-3.0\s(I)
_cod_data_source_file d1ob00282a2.cif
_cod_data_source_block 2SO4
_cod_depositor_comments
;
The following automatic conversions were performed:

data item '_atom_sites_solution_primary' value 'Other' was changed to
'other' in accordance with the
/home/data/users/saulius/crontab/automatic-downloads/rss-feeds/RSC/lib/dictionaries/cif_core.dic
dictionary named 'cif_core.dic' version 2.4.2 last updated on
2011-04-26.

Automatic conversion script
Id: cif_fix_values 7556 2019-12-06 15:28:31Z antanas 

 Adding full bibliography for 7157935--7157948.cif.
;
_cod_original_cell_volume 891.49(3)
_cod_original_sg_symbol_H-M 'P 21/c '
_cod_original_formula_sum 'C20 H20 N2 O6 S1'
_cod_database_code 7157939

loop_
_symmetry_equiv_pos_as_xyz
x,y,z
-x,-y,-z
x,-y+1/2,z+1/2
-x,y+1/2,-z+1/2

loop_
_atom_site_label
_atom_site_type_symbol
_atom_site_fract_x
_atom_site_fract_y
_atom_site_fract_z
_atom_site_U_iso_or_equiv
_atom_site_occupancy
_atom_site_adp_type
_atom_site_refinement_flags_posn
_atom_site_refinement_flags_adp
_atom_site_refinement_flags_occupancy
_atom_site_disorder_assembly
_atom_site_disorder_group
_atom_site_attached_hydrogens
C1 C 0.5446(3) 0.14703(12) 0.0116(4) 0.0350 1.0000 Uani . . . . . .
N2 N 0.7400(2) 0.14519(9) 0.0876(2) 0.0246 1.0000 Uani . . . . . .
C3 C 0.8127(3) 0.07606(12) 0.1231(3) 0.0308 1.0000 Uani . . . . . .
C4 C 0.9945(3) 0.06546(12) 0.1950(3) 0.0325 1.0000 Uani . . . . . .
C5 C 1.1025(3) 0.12801(12) 0.2315(3) 0.0295 1.0000 Uani . . . . . .
C6 C 1.0318(3) 0.20254(11) 0.1952(3) 0.0252 1.0000 Uani . . . . . .
C7 C 0.8447(3) 0.21145(10) 0.1219(3) 0.0225 1.0000 Uani . . . . . .
C8 C 1.1446(3) 0.26688(12) 0.2329(3) 0.0294 1.0000 Uani . . . . . .
C9 C 1.0740(3) 0.33902(12) 0.1992(3) 0.0303 1.0000 Uani . . . . . .
C10 C 0.8899(3) 0.34870(11) 0.1293(3) 0.0272 1.0000 Uani . . . . . .
C11 C 0.7733(3) 0.28731(10) 0.0871(3) 0.0232 1.0000 Uani . . . . . .
O12 O 0.5990(2) 0.29799(8) 0.0147(2) 0.0313 1.0000 Uani D . . . . .
S1 S 0.4965(8) 0.4967(3) 0.0291(5) 0.0237 0.5000 Uani . . . . -1 .
O3 O 0.5344(4) 0.43382(15) -0.0993(4) 0.0281 0.5000 Uani . . . . -1 .
O1 O 0.5297(4) 0.57037(15) -0.0697(5) 0.0322 0.5000 Uani . . . . -1 .
O4 O 0.3088(4) 0.49314(17) 0.0591(5) 0.0353 0.5000 Uani . . . . -1 .
O2 O 0.6175(5) 0.49250(16) 0.2199(5) 0.0364 0.5000 Uani . . . . -1 .
H13 H 0.4880 0.1806 0.0970 0.0548 1.0000 Uiso R . . . . .
H12 H 0.5288 0.1668 -0.1238 0.0551 1.0000 Uiso R . . . . .
H11 H 0.5000 0.0950 0.0156 0.0553 1.0000 Uiso R . . . . .
H31 H 0.7343 0.0334 0.0952 0.0405 1.0000 Uiso R . . . . .
H41 H 1.0424 0.0158 0.2181 0.0419 1.0000 Uiso R . . . . .
H51 H 1.2303 0.1217 0.2801 0.0388 1.0000 Uiso R . . . . .
H81 H 1.2716 0.2584 0.2786 0.0374 1.0000 Uiso R . . . . .
H91 H 1.1518 0.3826 0.2219 0.0386 1.0000 Uiso R . . . . .
H101 H 0.8398 0.3990 0.1054 0.0353 1.0000 Uiso R . . . . .
H121 H 0.563(4) 0.3425(11) -0.001(4) 0.0509 1.0000 Uiso D . . . . .

loop_
_atom_site_aniso_label
_atom_site_aniso_U_11
_atom_site_aniso_U_22
_atom_site_aniso_U_33
_atom_site_aniso_U_23
_atom_site_aniso_U_13
_atom_site_aniso_U_12
C1 0.0340(12) 0.0183(10) 0.0526(14) -0.0010(9) 0.0067(10) -0.0017(9)
N2 0.0361(9) 0.0140(7) 0.0248(8) 0.0009(6) 0.0081(7) 0.0015(7)
C3 0.0452(12) 0.0151(9) 0.0326(11) 0.0001(8) 0.0080(9) 0.0013(9)
C4 0.0472(13) 0.0156(9) 0.0352(12) 0.0013(7) 0.0086(10) 0.0067(9)
C5 0.0386(11) 0.0234(10) 0.0269(10) -0.0001(8) 0.0067(8) 0.0089(8)
C6 0.0372(11) 0.0186(9) 0.0207(9) -0.0008(7) 0.0072(8) 0.0030(8)
C7 0.0352(10) 0.0149(9) 0.0188(9) 0.0002(7) 0.0079(7) -0.0001(8)
C8 0.0335(10) 0.0267(10) 0.0280(10) -0.0047(8) 0.0047(8) -0.0018(8)
C9 0.0413(12) 0.0205(10) 0.0294(10) -0.0038(8) 0.0066(8) -0.0056(9)
C10 0.0420(11) 0.0144(9) 0.0257(10) -0.0009(7) 0.0071(8) 0.0008(8)
C11 0.0363(10) 0.0143(9) 0.0193(9) 0.0000(7) 0.0051(8) 0.0004(8)
O12 0.0373(8) 0.0143(7) 0.0403(9) 0.0009(6) 0.0007(6) 0.0041(6)
S1 0.0291(5) 0.0070(8) 0.034(2) 0.0024(13) 0.0024(15) -0.0004(5)
O3 0.0457(17) 0.0110(12) 0.0268(14) -0.0040(10) 0.0038(12) 0.0062(11)
O1 0.0469(17) 0.0087(12) 0.0431(17) 0.0085(11) 0.0140(14) 0.0031(12)
O4 0.0389(17) 0.0227(15) 0.0467(18) -0.0019(13) 0.0143(14) -0.0022(13)
O2 0.0531(19) 0.0178(14) 0.0342(17) -0.0016(12) -0.0051(14) -0.0019(13)

loop_
_atom_type_symbol
_atom_type_scat_dispersion_real
_atom_type_scat_dispersion_imag
_atom_type_scat_Cromer_Mann_a1
_atom_type_scat_Cromer_Mann_b1
_atom_type_scat_Cromer_Mann_a2
_atom_type_scat_Cromer_Mann_b2
_atom_type_scat_Cromer_Mann_a3
_atom_type_scat_Cromer_Mann_b3
_atom_type_scat_Cromer_Mann_a4
_atom_type_scat_Cromer_Mann_b4
_atom_type_scat_Cromer_Mann_c
_atom_type_scat_source
C 0.0181 0.0091 2.3100 20.8439 1.0200 10.2075 1.5886 0.5687 0.8650 51.6512 0.2156 'International Tables Vol C 4.2.6.8 and 6.1.1.4'
H 0.0000 0.0000 0.4930 10.5109 0.3229 26.1257 0.1402 3.1424 0.0408 57.7998 0.0030 'International Tables Vol C 4.2.6.8 and 6.1.1.4'
N 0.0311 0.0180 12.2126 0.0057 3.1322 9.8933 2.0125 28.9975 1.1663 0.5826 -11.5290 'International Tables Vol C 4.2.6.8 and 6.1.1.4'
O 0.0492 0.0322 3.0485 13.2771 2.2868 5.7011 1.5463 0.3239 0.8670 32.9089 0.2508 'International Tables Vol C 4.2.6.8 and 6.1.1.4'
S 0.3331 0.5567 6.9053 1.4679 5.2034 22.2151 1.4379 0.2536 1.5863 56.1720 0.8669 'International Tables Vol C 4.2.6.8 and 6.1.1.4'

loop_
_geom_angle_atom_site_label_1
_geom_angle_site_symmetry_1
_geom_angle_atom_site_label_2
_geom_angle_site_symmetry_2
_geom_angle_atom_site_label_3
_geom_angle_site_symmetry_3
_geom_angle
_geom_angle_publ_flag
N2 . C1 . H13 . 107.9 no
N2 . C1 . H12 . 107.7 no
H13 . C1 . H12 . 111.2 no
N2 . C1 . H11 . 107.4 no
H13 . C1 . H11 . 111.0 no
H12 . C1 . H11 . 111.6 no
C1 . N2 . C3 . 116.08(17) yes
C1 . N2 . C7 . 122.85(16) yes
C3 . N2 . C7 . 121.07(18) yes
N2 . C3 . C4 . 122.5(2) yes
N2 . C3 . H31 . 116.8 no
C4 . C3 . H31 . 120.7 no
C3 . C4 . C5 . 118.89(19) yes
C3 . C4 . H41 . 120.6 no
C5 . C4 . H41 . 120.5 no
C4 . C5 . C6 . 120.7(2) yes
C4 . C5 . H51 . 120.0 no
C6 . C5 . H51 . 119.3 no
C5 . C6 . C7 . 119.05(18) yes
C5 . C6 . C8 . 120.2(2) yes
C7 . C6 . C8 . 120.70(18) yes
C6 . C7 . N2 . 117.82(16) yes
C6 . C7 . C11 . 118.79(17) yes
N2 . C7 . C11 . 123.39(18) yes
C6 . C8 . C9 . 119.7(2) yes
C6 . C8 . H81 . 118.2 no
C9 . C8 . H81 . 122.1 no
C8 . C9 . C10 . 120.20(19) yes
C8 . C9 . H91 . 119.5 no
C10 . C9 . H91 . 120.3 no
C9 . C10 . C11 . 122.39(18) yes
C9 . C10 . H101 . 120.5 no
C11 . C10 . H101 . 117.0 no
C7 . C11 . C10 . 118.17(18) yes
C7 . C11 . O12 . 120.56(17) yes
C10 . C11 . O12 . 121.27(17) yes
C11 . O12 . H121 . 117(2) no
O3 . S1 . O1 . 108.0(3) yes
O3 . S1 . O4 . 109.8(4) yes
O1 . S1 . O4 . 109.7(4) yes
O3 . S1 . O2 . 110.2(4) yes
O1 . S1 . O2 . 108.9(4) yes
O4 . S1 . O2 . 110.2(3) yes

loop_
_geom_bond_atom_site_label_1
_geom_bond_site_symmetry_1
_geom_bond_atom_site_label_2
_geom_bond_site_symmetry_2
_geom_bond_distance
_geom_bond_publ_flag
C1 . N2 . 1.479(3) yes
C1 . H13 . 0.975 no
C1 . H12 . 0.981 no
C1 . H11 . 0.971 no
N2 . C3 . 1.331(3) yes
N2 . C7 . 1.398(2) yes
C3 . C4 . 1.390(3) yes
C3 . H31 . 0.951 no
C4 . C5 . 1.361(3) yes
C4 . H41 . 0.943 no
C5 . C6 . 1.413(3) yes
C5 . H51 . 0.972 no
C6 . C7 . 1.425(3) yes
C6 . C8 . 1.407(3) yes
C7 . C11 . 1.435(2) yes
C8 . C9 . 1.372(3) yes
C8 . H81 . 0.968 no
C9 . C10 . 1.402(3) yes
C9 . H91 . 0.958 no
C10 . C11 . 1.386(3) yes
C10 . H101 . 0.960 no
C11 . O12 . 1.339(3) yes
O12 . H121 . 0.824(17) no
S1 . O3 . 1.466(6) yes
S1 . O1 . 1.494(5) yes
S1 . O4 . 1.462(6) yes
S1 . O2 . 1.471(5) yes

loop_
_geom_hbond_atom_site_label_D
_geom_hbond_site_symmetry_D
_geom_hbond_atom_site_label_H
_geom_hbond_site_symmetry_H
_geom_hbond_atom_site_label_A
_geom_hbond_site_symmetry_A
_geom_hbond_angle_DHA
_geom_hbond_distance_DH
_geom_hbond_distance_HA
_geom_hbond_distance_DA
_geom_hbond_publ_flag
C4 . H41 . O2 4_745 121.27(8) 0.943 2.559 3.153(3) yes
C5 . H51 . O3 3_655 163.70(8) 0.972 2.500 3.444(3) yes
C5 . H51 . O2 4_745 121.62(9) 0.972 2.530 3.151(3) yes
C10 . H101 . O3 . 127.06(7) 0.960 2.566 3.236(3) yes
C10 . H101 . O4 2_665 161.26(9) 0.960 2.380 3.303(3) yes
C10 . H101 . O2 . 142.36(8) 0.960 2.552 3.364(3) yes
O12 . H121 . O3 . 159(3) 0.824 1.732 2.520(3) yes
O12 . H121 . O1 2_665 155(3) 0.824 1.774 2.547(3) yes
